data_7230639
loop_
_publ_author_name
'Ren, Yi-Xia'
'Zhao, Xiao-Long'
'Wang, Zhi-Xiang'
'Pan, Yong'
'Li, Hui-Ping'
'Wang, Fei-Yan'
'Zhu, Shao-Feng'
'Shao, Chen-Hui'

_publ_section_title
;
 Effects of template molecules on the structures and luminescence
 intensities of a series of porous Tb-MOFs based on the
 2-nitroterephthalate ligand
;
_journal_issue 31
_journal_name_full 'RSC Advances'
_journal_page_first 17497
_journal_paper_doi 10.1039/C8RA01224E
_journal_volume 8
_journal_year 2018
_chemical_formula_sum 'C24 H15 N3 O13 Tb'
_chemical_formula_weight 712.31
_chemical_name_systematic
; 
 ? 
;
_space_group_IT_number 14
_symmetry_cell_setting monoclinic
_symmetry_space_group_name_Hall '-P 2yab'
_symmetry_space_group_name_H-M 'P 1 21/a 1'
_atom_sites_solution_hydrogens geom
_atom_sites_solution_primary direct
_atom_sites_solution_secondary difmap
_audit_block_doi 10.5517/ccdc.csd.cc1yy939
_audit_creation_method SHELXL-97
_audit_update_record
;
2018-01-09 deposited with the CCDC.
2018-04-30 downloaded from the CCDC.
;
_cell_angle_alpha 90.00
_cell_angle_beta 118.12(3)
_cell_angle_gamma 90.00
_cell_formula_units_Z 4
_cell_length_a 15.308(3)
_cell_length_b 15.900(3)
_cell_length_c 11.580(2)
_cell_measurement_temperature 293(2)
_cell_volume 2485.8(11)
_computing_structure_refinement 'SHELXL-97 (Sheldrick, 1997)'
_computing_structure_solution 'SHELXS-97 (Sheldrick, 1990)'
_diffrn_ambient_temperature 293(2)
_diffrn_measured_fraction_theta_full 0.997
_diffrn_measured_fraction_theta_max 0.997
_diffrn_measurement_device_type 'Rigaku Saturn724 CCD'
_diffrn_radiation_monochromator graphite
_diffrn_radiation_source 'fine-focus sealed tube'
_diffrn_radiation_type MoK\a
_diffrn_radiation_wavelength 0.71073
_diffrn_reflns_av_R_equivalents 0.0380
_diffrn_reflns_av_sigmaI/netI 0.0239
_diffrn_reflns_limit_h_max 18
_diffrn_reflns_limit_h_min -18
_diffrn_reflns_limit_k_max 18
_diffrn_reflns_limit_k_min -18
_diffrn_reflns_limit_l_max 13
_diffrn_reflns_limit_l_min -13
_diffrn_reflns_number 32271
_diffrn_reflns_theta_full 25.01
_diffrn_reflns_theta_max 25.01
_diffrn_reflns_theta_min 3.16
_exptl_absorpt_coefficient_mu 2.923
_exptl_absorpt_correction_T_max 0.8106
_exptl_absorpt_correction_T_min 0.4692
_exptl_crystal_colour colorless
_exptl_crystal_density_diffrn 1.903
_exptl_crystal_density_method 'not measured'
_exptl_crystal_description needle
_exptl_crystal_F_000 1396
_exptl_crystal_size_max 0.31
_exptl_crystal_size_mid 0.076
_exptl_crystal_size_min 0.075
_refine_diff_density_max 1.002
_refine_diff_density_min -0.556
_refine_diff_density_rms 0.111
_refine_ls_extinction_method none
_refine_ls_goodness_of_fit_ref 0.994
_refine_ls_hydrogen_treatment mixed
_refine_ls_matrix_type full
_refine_ls_number_parameters 399
_refine_ls_number_reflns 4376
_refine_ls_number_restraints 42
_refine_ls_restrained_S_all 1.014
_refine_ls_R_factor_all 0.0571
_refine_ls_R_factor_gt 0.0382
_refine_ls_shift/su_max 0.001
_refine_ls_shift/su_mean 0.000
_refine_ls_structure_factor_coef Fsqd
_refine_ls_weighting_details 'calc w=1/[\s^2^(Fo^2^)+(0.1108P)^2^+10.9315P] where P=(Fo^2^+2Fc^2^)/3'
_refine_ls_weighting_scheme calc
_refine_ls_wR_factor_gt 0.1459
_refine_ls_wR_factor_ref 0.1622
_reflns_number_gt 3227
_reflns_number_total 4376
_reflns_threshold_expression >2sigma(I)
_cod_data_source_file c8ra01224e2.cif
_cod_data_source_block a
_cod_original_cell_volume 2485.8(8)
_cod_original_sg_symbol_H-M P21/a
_cod_database_code 7230639

loop_
_symmetry_equiv_pos_as_xyz
'x, y, z'
'-x+1/2, y+1/2, -z'
'-x, -y, -z'
'x-1/2, -y-1/2, z'

loop_
_atom_site_label
_atom_site_type_symbol
_atom_site_fract_x
_atom_site_fract_y
_atom_site_fract_z
_atom_site_U_iso_or_equiv
_atom_site_adp_type
_atom_site_occupancy
_atom_site_symmetry_multiplicity
_atom_site_calc_flag
_atom_site_refinement_flags
_atom_site_disorder_assembly
_atom_site_disorder_group
Tb1 Tb 0.63349(2) 0.500406(19) 0.16709(3) 0.01633(18) Uani 1 1 d . . .
O3 O 0.6254(5) 0.4272(4) 0.3534(5) 0.0365(14) Uani 1 1 d . . .
C4 C 0.3805(6) 0.4932(4) 0.0961(8) 0.0187(17) Uani 1 1 d . . .
C5 C 0.6305(6) 0.4982(4) 0.5382(8) 0.0254(19) Uani 1 1 d . . .
O6 O 0.4635(4) 0.5006(3) 0.0996(5) 0.0236(12) Uani 1 1 d . . .
C7 C 0.3775(6) 0.4921(4) 0.2256(8) 0.0202(17) Uani 1 1 d . . .
C8 C 0.6294(7) 0.4260(5) 0.6027(8) 0.0314(19) Uani 1 1 d . . .
H8 H 0.6308 0.3738 0.5674 0.038 Uiso 1 1 calc R . .
C9 C 0.6322(6) 0.4951(5) 0.4091(8) 0.0254(19) Uani 1 1 d . . .
O10 O 0.5810(4) 0.3656(3) 0.0815(5) 0.0256(12) Uani 1 1 d . . .
O11 O 0.5719(4) 0.6360(3) 0.0893(5) 0.0246(11) Uani 1 1 d . . .
C12 C 0.3739(7) 0.5693(5) 0.2786(8) 0.035(2) Uani 1 1 d . . .
H12 H 0.3737 0.6185 0.2350 0.042 Uiso 1 1 calc R . .
C14 C 0.6267(7) 0.5748(5) 0.5896(7) 0.032(2) Uani 1 1 d . . .
H14 H 0.6265 0.6239 0.5458 0.038 Uiso 1 1 calc R . .
O15 O 0.6400(4) 0.5638(4) 0.3596(5) 0.0335(13) Uani 1 1 d . . .
O16 O 0.7768(4) 0.4085(4) 0.2679(6) 0.0439(15) Uani 1 1 d . . .
H16A H 0.7758 0.3805 0.3309 0.066 Uiso 1 1 d R . .
H16B H 0.8300 0.4382 0.2988 0.066 Uiso 1 1 d R . .
C17 C 0.3769(6) 0.4208(5) 0.2934(8) 0.0293(18) Uani 1 1 d . . .
C18 C 0.5144(5) 0.3382(4) -0.0262(7) 0.0193(15) Uani 1 1 d . . .
C20 C 0.6050(5) 0.1489(5) -0.2152(7) 0.0266(17) Uani 1 1 d . . .
C21 C 0.4855(6) 0.0622(5) 0.0745(7) 0.0327(18) Uani 1 1 d . . .
C22 C 0.6658(5) 0.1436(5) 0.4731(7) 0.0256(17) Uani 1 1 d . . .
H22 H 0.7056 0.1237 0.5575 0.031 Uiso 1 1 calc R . .
C23 C 0.6435(5) 0.2508(4) -0.0436(7) 0.0274(17) Uani 1 1 d . . .
H23 H 0.6909 0.2789 0.0296 0.033 Uiso 1 1 calc R . .
C24 C 0.5447(5) 0.2680(4) -0.0883(7) 0.0224(16) Uani 1 1 d . . .
C25 C 0.6735(5) 0.1919(5) -0.1067(7) 0.0280(18) Uani 1 1 d . . .
H25 H 0.7406 0.1813 -0.0753 0.034 Uiso 1 1 calc R . .
O27 O 0.9218(5) 0.5223(4) 0.3302(8) 0.055(2) Uani 1 1 d . . .
C28 C 0.8637(6) 0.5791(5) 0.2750(7) 0.0258(17) Uani 1 1 d . . .
C29 C 0.5880(7) 0.1054(5) 0.3832(9) 0.037(2) Uani 1 1 d . . .
H29 H 0.5625 0.0544 0.3933 0.045 Uiso 1 1 calc R . .
N30 N 0.3812(7) 0.3389(4) 0.2406(7) 0.049(2) Uani 1 1 d . . .
C31 C 0.5779(6) 0.0494(6) 0.0838(9) 0.048(2) Uani 1 1 d . . .
H31 H 0.6311 0.0825 0.1401 0.058 Uiso 1 1 calc R . .
C32 C 0.4082(7) 0.0131(6) -0.0091(11) 0.049(3) Uani 1 1 d . . .
H32 H 0.3457 0.0213 -0.0164 0.059 Uiso 1 1 calc R . .
C33 C 0.4656(7) 0.1305(6) 0.1497(8) 0.047(2) Uani 1 1 d . . .
H33A H 0.4440 0.1807 0.0958 0.056 Uiso 1 1 calc R . .
H33B H 0.4119 0.1127 0.1661 0.056 Uiso 1 1 calc R . .
N34 N 0.5513(5) 0.1518(4) 0.2746(6) 0.0334(16) Uani 1 1 d . . .
C37 C 0.5064(6) 0.1702(7) -0.2584(9) 0.052(3) Uani 1 1 d U . .
C39 C 0.4755(6) 0.2267(7) -0.1973(9) 0.051(3) Uani 1 1 d . A .
C40 C 0.6070(8) 0.2224(6) 0.3015(10) 0.054(3) Uani 1 1 d . . .
H40 H 0.5969 0.2671 0.2448 0.065 Uiso 1 1 calc R . .
C3 C 0.6795(7) 0.2156(6) 0.4250(9) 0.051(2) Uani 1 1 d . . .
H3 H 0.7301 0.2542 0.4691 0.061 Uiso 1 1 calc R . .
O1 O 0.3932(4) 0.3330(3) 0.1474(5) 0.0374(14) Uani 1 1 d . . .
O2 O 0.3706(10) 0.2764(5) 0.2960(9) 0.126(4) Uani 1 1 d U . .
O4 O 0.7775(4) 0.5856(3) 0.2627(5) 0.0285(12) Uani 1 1 d . . .
O8 O 0.3021(4) 0.4943(3) -0.0076(6) 0.0315(14) Uani 1 1 d . . .
N1 N 0.4335(8) 0.1456(7) -0.3931(13) 0.048(3) Uani 0.655(8) 1 d PU A 1
O5 O 0.3588(9) 0.1183(10) -0.3970(14) 0.104(5) Uani 0.655(8) 1 d PU A 1
N5 N 0.3708(13) 0.2071(11) -0.208(2) 0.031(5) Uani 0.345(8) 1 d P A 2
O7 O 0.3476(12) 0.2010(10) -0.1213(18) 0.042(5) Uani 0.345(8) 1 d PU A 2
O9 O 0.4494(10) 0.1530(9) -0.4855(11) 0.089(4) Uani 0.655(8) 1 d PU A 1
O12 O 0.3128(16) 0.2114(15) -0.321(2) 0.072(7) Uani 0.345(8) 1 d PU A 2

loop_
_atom_site_aniso_label
_atom_site_aniso_U_11
_atom_site_aniso_U_22
_atom_site_aniso_U_33
_atom_site_aniso_U_23
_atom_site_aniso_U_13
_atom_site_aniso_U_12
Tb1 0.0188(3) 0.0206(3) 0.0123(3) -0.00014(13) 0.00963(19) 0.00049(14)
O3 0.063(4) 0.034(3) 0.025(3) 0.002(3) 0.030(3) 0.005(3)
C4 0.023(4) 0.022(4) 0.016(4) 0.000(3) 0.014(3) -0.001(3)
C5 0.025(4) 0.039(5) 0.015(4) -0.001(3) 0.012(3) -0.001(3)
O6 0.022(3) 0.028(3) 0.024(3) -0.003(2) 0.014(2) 0.000(2)
C7 0.022(4) 0.027(4) 0.014(4) -0.003(3) 0.010(3) 0.000(3)
C8 0.051(5) 0.028(5) 0.027(4) 0.000(4) 0.027(4) 0.002(4)
C9 0.025(4) 0.040(5) 0.014(4) -0.006(3) 0.012(4) -0.003(3)
O10 0.033(3) 0.021(3) 0.017(3) -0.001(2) 0.007(2) 0.002(2)
O11 0.021(3) 0.023(3) 0.030(3) -0.003(2) 0.012(2) 0.001(2)
C12 0.062(6) 0.026(4) 0.030(5) 0.006(4) 0.032(5) 0.004(4)
C14 0.048(5) 0.032(5) 0.020(4) 0.005(3) 0.019(4) -0.007(4)
O15 0.044(3) 0.045(4) 0.020(3) -0.008(3) 0.022(3) -0.013(3)
O16 0.033(3) 0.033(3) 0.055(4) 0.013(3) 0.013(3) 0.001(3)
C17 0.040(5) 0.035(5) 0.021(4) -0.001(4) 0.021(4) 0.000(4)
C18 0.025(4) 0.021(4) 0.016(4) -0.001(3) 0.012(3) 0.000(3)
C20 0.020(4) 0.039(5) 0.022(4) -0.001(3) 0.011(3) 0.004(3)
C21 0.023(4) 0.048(5) 0.024(4) -0.004(4) 0.009(3) 0.001(4)
C22 0.029(4) 0.028(4) 0.011(3) 0.001(3) 0.002(3) -0.001(3)
C23 0.022(4) 0.025(4) 0.022(4) -0.002(3) -0.001(3) 0.002(3)
C24 0.022(4) 0.022(4) 0.019(4) -0.005(3) 0.006(3) 0.004(3)
C25 0.019(4) 0.027(4) 0.032(4) -0.010(3) 0.007(3) 0.004(3)
O27 0.033(4) 0.037(3) 0.098(6) 0.043(4) 0.033(4) 0.010(3)
C28 0.027(4) 0.025(4) 0.026(4) 0.004(3) 0.013(4) -0.004(3)
C29 0.042(5) 0.026(4) 0.043(5) 0.009(4) 0.019(5) 0.007(4)
N30 0.102(7) 0.023(4) 0.039(4) 0.001(3) 0.048(5) -0.001(4)
C31 0.030(5) 0.062(7) 0.045(6) -0.010(5) 0.012(4) -0.010(5)
C32 0.027(5) 0.075(7) 0.049(6) -0.013(5) 0.022(5) -0.006(4)
C33 0.037(5) 0.060(6) 0.035(5) -0.008(4) 0.011(4) 0.004(4)
N34 0.041(4) 0.032(4) 0.024(4) 0.000(3) 0.013(3) 0.006(3)
C37 0.021(4) 0.080(6) 0.038(5) -0.031(5) 0.000(4) 0.004(4)
C39 0.014(4) 0.082(7) 0.042(5) -0.041(5) 0.001(4) 0.006(4)
C40 0.069(7) 0.035(5) 0.046(6) 0.014(5) 0.018(6) -0.011(5)
C3 0.033(5) 0.056(6) 0.045(6) -0.008(5) 0.003(5) -0.009(5)
O1 0.062(4) 0.034(3) 0.027(3) -0.007(2) 0.030(3) 0.004(3)
O2 0.304(13) 0.034(4) 0.104(6) 0.003(4) 0.149(8) -0.008(6)
O4 0.020(3) 0.041(3) 0.027(3) -0.006(2) 0.013(2) -0.011(2)
O8 0.024(3) 0.053(4) 0.020(3) -0.005(2) 0.012(3) -0.005(2)
N1 0.025(6) 0.047(6) 0.056(7) -0.033(5) 0.006(5) 0.003(5)
O5 0.031(6) 0.145(12) 0.109(10) -0.077(9) 0.010(6) -0.006(7)
N5 0.015(10) 0.029(11) 0.035(12) -0.013(9) 0.002(9) 0.007(8)
O7 0.036(9) 0.041(9) 0.055(11) 0.003(8) 0.027(8) 0.008(7)
O9 0.089(9) 0.110(10) 0.036(6) -0.020(6) 0.002(6) -0.012(8)
O12 0.050(11) 0.103(15) 0.066(13) -0.003(11) 0.029(10) 0.018(10)

loop_
_atom_type_symbol
_atom_type_description
_atom_type_scat_dispersion_real
_atom_type_scat_dispersion_imag
_atom_type_scat_source
C C 0.0033 0.0016 'International Tables Vol C Tables 4.2.6.8 and 6.1.1.4'
H H 0.0000 0.0000 'International Tables Vol C Tables 4.2.6.8 and 6.1.1.4'
N N 0.0061 0.0033 'International Tables Vol C Tables 4.2.6.8 and 6.1.1.4'
O O 0.0106 0.0060 'International Tables Vol C Tables 4.2.6.8 and 6.1.1.4'
Tb Tb -0.1723 4.1537 'International Tables Vol C Tables 4.2.6.8 and 6.1.1.4'

loop_
_geom_angle_atom_site_label_1
_geom_angle_atom_site_label_2
_geom_angle_atom_site_label_3
_geom_angle
_geom_angle_site_symmetry_1
_geom_angle_site_symmetry_3
O6 Tb1 O10 75.73(16) . .
O6 Tb1 O11 71.88(16) . .
O10 Tb1 O11 132.91(19) . .
O6 Tb1 O4 143.03(17) . .
O10 Tb1 O4 141.23(18) . .
O11 Tb1 O4 76.83(18) . .
O6 Tb1 O15 82.10(19) . .
O10 Tb1 O15 129.26(18) . .
O11 Tb1 O15 78.75(19) . .
O4 Tb1 O15 72.82(18) . .
O6 Tb1 O16 140.58(18) . .
O10 Tb1 O16 72.80(19) . .
O11 Tb1 O16 147.44(18) . .
O4 Tb1 O16 71.9(2) . .
O15 Tb1 O16 100.0(2) . .
O6 Tb1 O8 121.6(2) . 3_665
O10 Tb1 O8 83.85(17) . 3_665
O11 Tb1 O8 84.93(17) . 3_665
O4 Tb1 O8 73.67(18) . 3_665
O15 Tb1 O8 145.23(18) . 3_665
O16 Tb1 O8 78.0(2) . 3_665
O6 Tb1 O3 77.8(2) . .
O10 Tb1 O3 78.04(18) . .
O11 Tb1 O3 125.55(17) . .
O4 Tb1 O3 106.02(19) . .
O15 Tb1 O3 52.7(2) . .
O16 Tb1 O3 72.9(2) . .
O8 Tb1 O3 149.15(18) 3_665 .
O6 Tb1 O6 72.2(2) . 3_665
O10 Tb1 O6 67.61(15) . 3_665
O11 Tb1 O6 70.48(15) . 3_665
O4 Tb1 O6 115.01(16) . 3_665
O15 Tb1 O6 144.63(18) . 3_665
O16 Tb1 O6 115.30(18) . 3_665
O8 Tb1 O6 49.38(18) 3_665 3_665
O3 Tb1 O6 138.74(17) . 3_665
O6 Tb1 C9 78.7(2) . .
O10 Tb1 C9 103.4(2) . .
O11 Tb1 C9 102.7(2) . .
O4 Tb1 C9 89.6(2) . .
O15 Tb1 C9 26.63(19) . .
O16 Tb1 C9 86.1(2) . .
O8 Tb1 C9 159.8(2) 3_665 .
O3 Tb1 C9 26.07(19) . .
O6 Tb1 C9 150.8(2) 3_665 .
O6 Tb1 C4 97.3(2) . 3_665
O10 Tb1 C4 75.57(17) . 3_665
O11 Tb1 C4 75.68(18) . 3_665
O4 Tb1 C4 93.52(19) . 3_665
O15 Tb1 C4 153.21(18) . 3_665
O16 Tb1 C4 97.3(2) . 3_665
O8 Tb1 C4 24.3(2) 3_665 3_665
O3 Tb1 C4 153.54(18) . 3_665
O6 Tb1 C4 25.2(2) 3_665 3_665
C9 Tb1 C4 176.0(2) . 3_665
C9 O3 Tb1 91.0(5) . .
O8 C4 O6 122.3(7) . .
O8 C4 C7 119.4(7) . .
O6 C4 C7 118.0(7) . .
O8 C4 Tb1 55.4(4) . 3_665
O6 C4 Tb1 67.1(4) . 3_665
C7 C4 Tb1 174.6(6) . 3_665
C14 C5 C8 119.5(8) . .
C14 C5 C9 119.0(7) . .
C8 C5 C9 121.4(7) . .
C4 O6 Tb1 163.6(5) . .
C4 O6 Tb1 87.7(5) . 3_665
Tb1 O6 Tb1 107.8(2) . 3_665
C17 C7 C12 117.6(8) . .
C17 C7 C4 125.5(6) . .
C12 C7 C4 116.9(6) . .
C5 C8 C12 120.3(7) . 3_666
O3 C9 O15 121.4(8) . .
O3 C9 C5 120.6(7) . .
O15 C9 C5 118.0(7) . .
O3 C9 Tb1 62.9(4) . .
O15 C9 Tb1 58.5(4) . .
C5 C9 Tb1 176.4(5) . .
C18 O10 Tb1 133.9(4) . .
C18 O11 Tb1 130.6(5) 3_665 .
C7 C12 C8 120.6(7) . 3_666
C5 C14 C17 120.0(7) . 3_666
C9 O15 Tb1 94.9(5) . .
C7 C17 C14 121.9(7) . 3_666
C7 C17 N30 118.9(7) . .
C14 C17 N30 119.2(7) 3_666 .
O11 C18 O10 127.5(7) 3_665 .
O11 C18 C24 116.4(6) 3_665 .
O10 C18 C24 116.1(6) . .
C25 C20 C37 115.9(7) . .
C25 C20 C28 121.1(6) . 2_645
C37 C20 C28 122.9(7) . 2_645
C32 C21 C31 118.9(8) . .
C32 C21 C33 118.5(8) . .
C31 C21 C33 122.5(8) . .
C29 C22 C3 109.3(7) . .
C24 C23 C25 120.8(7) . .
C39 C24 C23 119.0(7) . .
C39 C24 C18 120.9(6) . .
C23 C24 C18 119.8(6) . .
C20 C25 C23 121.0(7) . .
O27 C28 O4 125.9(7) . .
O27 C28 C20 118.6(7) . 2_655
O4 C28 C20 115.5(6) . 2_655
C22 C29 N34 108.4(8) . .
O1 N30 O2 121.7(7) . .
O1 N30 C17 120.9(7) . .
O2 N30 C17 117.4(7) . .
C21 C31 C32 120.3(8) . 3_655
C21 C32 C31 120.8(8) . 3_655
N34 C33 C21 114.0(7) . .
C29 N34 C40 107.6(7) . .
C29 N34 C33 126.1(8) . .
C40 N34 C33 126.4(7) . .
C39 C37 C20 124.0(8) . .
C39 C37 N1 116.6(8) . .
C20 C37 N1 117.8(8) . .
C37 C39 C24 119.2(7) . .
C37 C39 N5 114.6(10) . .
C24 C39 N5 118.9(10) . .
C3 C40 N34 107.1(8) . .
C22 C3 C40 107.6(8) . .
C28 O4 Tb1 134.3(5) . .
C4 O8 Tb1 100.4(5) . 3_665
O5 N1 O9 125.9(14) . .
O5 N1 C37 111.4(13) . .
O9 N1 C37 122.7(12) . .
O12 N5 O7 124(2) . .
O12 N5 C39 106.5(19) . .
O7 N5 C39 129.0(17) . .

loop_
_geom_bond_atom_site_label_1
_geom_bond_atom_site_label_2
_geom_bond_distance
_geom_bond_site_symmetry_2
Tb1 O6 2.338(5) .
Tb1 O10 2.339(5) .
Tb1 O11 2.355(5) .
Tb1 O4 2.371(5) .
Tb1 O15 2.406(5) .
Tb1 O16 2.428(6) .
Tb1 O8 2.471(6) 3_665
Tb1 O3 2.505(5) .
Tb1 O6 2.724(6) 3_665
Tb1 C9 2.813(8) .
Tb1 C4 2.955(8) 3_665
O3 C9 1.237(9) .
C4 O8 1.234(10) .
C4 O6 1.258(10) .
C4 C7 1.522(11) .
C4 Tb1 2.955(8) 3_665
C5 C14 1.368(11) .
C5 C8 1.374(11) .
C5 C9 1.509(11) .
O6 Tb1 2.724(6) 3_665
C7 C17 1.381(11) .
C7 C12 1.384(10) .
C8 C12 1.401(12) 3_666
C9 O15 1.266(9) .
O10 C18 1.259(8) .
O11 C18 1.240(8) 3_665
C12 C8 1.401(12) 3_666
C14 C17 1.383(11) 3_666
C17 C14 1.383(11) 3_666
C17 N30 1.453(10) .
C18 O11 1.240(8) 3_665
C18 C24 1.513(10) .
C20 C25 1.379(10) .
C20 C37 1.390(11) .
C20 C28 1.500(10) 2_645
C21 C32 1.366(12) .
C21 C31 1.383(11) .
C21 C33 1.510(12) .
C22 C29 1.305(11) .
C22 C3 1.332(12) .
C23 C24 1.376(10) .
C23 C25 1.393(10) .
C24 C39 1.373(10) .
O27 C28 1.216(9) .
C28 O4 1.263(9) .
C28 C20 1.500(10) 2_655
C29 N34 1.333(10) .
N30 O1 1.182(8) .
N30 O2 1.235(9) .
C31 C32 1.397(14) 3_655
C32 C31 1.397(14) 3_655
C33 N34 1.462(10) .
N34 C40 1.355(11) .
C37 C39 1.361(12) .
C37 N1 1.480(14) .
C39 N5 1.58(2) .
C40 C3 1.338(13) .
O8 Tb1 2.471(6) 3_665
N1 O5 1.204(17) .
N1 O9 1.210(17) .
N5 O12 1.18(3) .
N5 O7 1.22(3) .

loop_
_geom_torsion_atom_site_label_1
_geom_torsion_atom_site_label_2
_geom_torsion_atom_site_label_3
_geom_torsion_atom_site_label_4
_geom_torsion
_geom_torsion_site_symmetry_1
_geom_torsion_site_symmetry_4
O6 Tb1 O3 C9 -89.0(5) . .
O10 Tb1 O3 C9 -166.8(5) . .
O11 Tb1 O3 C9 -32.0(6) . .
O4 Tb1 O3 C9 53.0(5) . .
O15 Tb1 O3 C9 0.2(5) . .
O16 Tb1 O3 C9 117.8(5) . .
O8 Tb1 O3 C9 137.9(5) 3_665 .
O6 Tb1 O3 C9 -133.1(5) 3_665 .
C4 Tb1 O3 C9 -170.9(5) 3_665 .
O8 C4 O6 Tb1 -165.4(11) . .
C7 C4 O6 Tb1 21.0(18) . .
Tb1 C4 O6 Tb1 -161.0(15) 3_665 .
O8 C4 O6 Tb1 -4.5(6) . 3_665
C7 C4 O6 Tb1 -178.0(5) . 3_665
O10 Tb1 O6 C4 89.3(15) . .
O11 Tb1 O6 C4 -125.3(15) . .
O4 Tb1 O6 C4 -91.8(15) . .
O15 Tb1 O6 C4 -44.7(15) . .
O16 Tb1 O6 C4 51.5(16) . .
O8 Tb1 O6 C4 162.7(15) 3_665 .
O3 Tb1 O6 C4 8.8(15) . .
O6 Tb1 O6 C4 160.0(16) 3_665 .
C9 Tb1 O6 C4 -17.9(15) . .
C4 Tb1 O6 C4 162.4(14) 3_665 .
O10 Tb1 O6 Tb1 -70.66(17) . 3_665
O11 Tb1 O6 Tb1 74.67(18) . 3_665
O4 Tb1 O6 Tb1 108.2(3) . 3_665
O15 Tb1 O6 Tb1 155.4(2) . 3_665
O16 Tb1 O6 Tb1 -108.5(3) . 3_665
O8 Tb1 O6 Tb1 2.7(2) 3_665 3_665
O3 Tb1 O6 Tb1 -151.21(19) . 3_665
O6 Tb1 O6 Tb1 0.0 3_665 3_665
C9 Tb1 O6 Tb1 -177.8(2) . 3_665
C4 Tb1 O6 Tb1 2.38(18) 3_665 3_665
O8 C4 C7 C17 91.3(10) . .
O6 C4 C7 C17 -95.0(9) . .
Tb1 C4 C7 C17 105(5) 3_665 .
O8 C4 C7 C12 -88.0(9) . .
O6 C4 C7 C12 85.7(9) . .
Tb1 C4 C7 C12 -74(5) 3_665 .
C14 C5 C8 C12 -1.2(15) . 3_666
C9 C5 C8 C12 -178.9(9) . 3_666
Tb1 O3 C9 O15 -0.4(9) . .
Tb1 O3 C9 C5 179.1(7) . .
C14 C5 C9 O3 -172.5(8) . .
C8 C5 C9 O3 5.2(14) . .
C14 C5 C9 O15 7.0(13) . .
C8 C5 C9 O15 -175.3(8) . .
C14 C5 C9 Tb1 -6(10) . .
C8 C5 C9 Tb1 172(9) . .
O6 Tb1 C9 O3 85.5(5) . .
O10 Tb1 C9 O3 13.3(5) . .
O11 Tb1 C9 O3 153.7(5) . .
O4 Tb1 C9 O3 -129.8(5) . .
O15 Tb1 C9 O3 -179.6(9) . .
O16 Tb1 C9 O3 -58.0(5) . .
O8 Tb1 C9 O3 -96.0(7) 3_665 .
O6 Tb1 C9 O3 81.2(6) 3_665 .
C4 Tb1 C9 O3 89(3) 3_665 .
O6 Tb1 C9 O15 -95.0(5) . .
O10 Tb1 C9 O15 -167.1(5) . .
O11 Tb1 C9 O15 -26.7(5) . .
O4 Tb1 C9 O15 49.7(5) . .
O16 Tb1 C9 O15 121.6(5) . .
O8 Tb1 C9 O15 83.6(7) 3_665 .
O3 Tb1 C9 O15 179.6(9) . .
O6 Tb1 C9 O15 -99.2(5) 3_665 .
C4 Tb1 C9 O15 -92(3) 3_665 .
O6 Tb1 C9 C5 -82(10) . .
O10 Tb1 C9 C5 -154(10) . .
O11 Tb1 C9 C5 -13(10) . .
O4 Tb1 C9 C5 63(10) . .
O15 Tb1 C9 C5 13(10) . .
O16 Tb1 C9 C5 135(10) . .
O8 Tb1 C9 C5 97(10) 3_665 .
O3 Tb1 C9 C5 -167(10) . .
O6 Tb1 C9 C5 -86(10) 3_665 .
C4 Tb1 C9 C5 -79(10) 3_665 .
O6 Tb1 O10 C18 53.7(6) . .
O11 Tb1 O10 C18 6.1(8) . .
O4 Tb1 O10 C18 -125.2(6) . .
O15 Tb1 O10 C18 120.7(6) . .
O16 Tb1 O10 C18 -150.3(7) . .
O8 Tb1 O10 C18 -71.1(6) 3_665 .
O3 Tb1 O10 C18 134.0(7) . .
O6 Tb1 O10 C18 -22.6(6) 3_665 .
C9 Tb1 O10 C18 128.1(6) . .
C4 Tb1 O10 C18 -47.9(6) 3_665 .
O6 Tb1 O11 C18 -12.5(6) . 3_665
O10 Tb1 O11 C18 36.3(7) . 3_665
O4 Tb1 O11 C18 -172.6(6) . 3_665
O15 Tb1 O11 C18 -97.8(6) . 3_665
O16 Tb1 O11 C18 171.2(6) . 3_665
O8 Tb1 O11 C18 113.0(6) 3_665 3_665
O3 Tb1 O11 C18 -72.1(6) . 3_665
O6 Tb1 O11 C18 64.5(6) 3_665 3_665
C9 Tb1 O11 C18 -86.0(6) . 3_665
C4 Tb1 O11 C18 90.3(6) 3_665 3_665
C17 C7 C12 C8 0.5(15) . 3_666
C4 C7 C12 C8 179.8(8) . 3_666
C8 C5 C14 C17 0.9(15) . 3_666
C9 C5 C14 C17 178.7(8) . 3_666
O3 C9 O15 Tb1 0.4(9) . .
C5 C9 O15 Tb1 -179.1(7) . .
O6 Tb1 O15 C9 80.5(5) . .
O10 Tb1 O15 C9 16.2(6) . .
O11 Tb1 O15 C9 153.5(5) . .
O4 Tb1 O15 C9 -127.0(5) . .
O16 Tb1 O15 C9 -59.7(5) . .
O8 Tb1 O15 C9 -142.9(5) 3_665 .
O3 Tb1 O15 C9 -0.2(5) . .
O6 Tb1 O15 C9 123.8(5) 3_665 .
C4 Tb1 O15 C9 171.0(5) 3_665 .
C12 C7 C17 C14 -0.2(15) . 3_666
C4 C7 C17 C14 -179.5(8) . 3_666
C12 C7 C17 N30 -179.7(7) . .
C4 C7 C17 N30 1.1(13) . .
Tb1 O10 C18 O11 -43.1(11) . 3_665
Tb1 O10 C18 C24 134.2(6) . .
C25 C23 C24 C39 -0.6(12) . .
C25 C23 C24 C18 -174.1(7) . .
O11 C18 C24 C39 -10.2(11) 3_665 .
O10 C18 C24 C39 172.1(8) . .
O11 C18 C24 C23 163.1(7) 3_665 .
O10 C18 C24 C23 -14.5(10) . .
C37 C20 C25 C23 2.0(12) . .
C28 C20 C25 C23 -173.6(7) 2_645 .
C24 C23 C25 C20 -0.3(12) . .
C3 C22 C29 N34 1.1(10) . .
C7 C17 N30 O1 6.3(13) . .
C14 C17 N30 O1 -173.2(9) 3_666 .
C7 C17 N30 O2 -172.9(10) . .
C14 C17 N30 O2 7.7(14) 3_666 .
C32 C21 C31 C32 -0.3(16) . 3_655
C33 C21 C31 C32 -178.0(9) . 3_655
C31 C21 C32 C31 0.3(17) . 3_655
C33 C21 C32 C31 178.1(9) . 3_655
C32 C21 C33 N34 152.5(9) . .
C31 C21 C33 N34 -29.7(12) . .
C22 C29 N34 C40 -2.3(10) . .
C22 C29 N34 C33 178.3(7) . .
C21 C33 N34 C29 -74.0(11) . .
C21 C33 N34 C40 106.7(11) . .
C25 C20 C37 C39 -2.9(15) . .
C28 C20 C37 C39 172.6(10) 2_645 .
C25 C20 C37 N1 162.5(10) . .
C28 C20 C37 N1 -22.1(15) 2_645 .
C20 C37 C39 C24 2.1(17) . .
N1 C37 C39 C24 -163.4(11) . .
C20 C37 C39 N5 -147.7(12) . .
N1 C37 C39 N5 46.7(16) . .
C23 C24 C39 C37 -0.2(15) . .
C18 C24 C39 C37 173.2(9) . .
C23 C24 C39 N5 148.3(11) . .
C18 C24 C39 N5 -38.3(15) . .
C29 N34 C40 C3 2.6(11) . .
C33 N34 C40 C3 -178.0(8) . .
C29 C22 C3 C40 0.5(11) . .
N34 C40 C3 C22 -1.9(12) . .
O27 C28 O4 Tb1 -59.0(12) . .
C20 C28 O4 Tb1 121.2(6) 2_655 .
O6 Tb1 O4 C28 -166.8(6) . .
O10 Tb1 O4 C28 11.5(8) . .
O11 Tb1 O4 C28 -134.1(7) . .
O15 Tb1 O4 C28 143.7(7) . .
O16 Tb1 O4 C28 36.7(7) . .
O8 Tb1 O4 C28 -45.6(6) 3_665 .
O3 Tb1 O4 C28 102.2(7) . .
O6 Tb1 O4 C28 -73.3(7) 3_665 .
C9 Tb1 O4 C28 122.8(7) . .
C4 Tb1 O4 C28 -59.7(7) 3_665 .
O6 C4 O8 Tb1 5.0(7) . 3_665
C7 C4 O8 Tb1 178.5(5) . 3_665
C39 C37 N1 O5 -56.2(16) . .
C20 C37 N1 O5 137.4(13) . .
C39 C37 N1 O9 123.8(14) . .
C20 C37 N1 O9 -42.6(18) . .
C37 C39 N5 O12 -64(2) . .
C24 C39 N5 O12 146.5(16) . .
C37 C39 N5 O7 126.8(18) . .
C24 C39 N5 O7 -23(2) . .
